data_7063517
loop_
_publ_author_name
'Purushothaman, Palani'
'Karpagam, Subramanian'
'Katiyan, Mohammed Rehan'
'Sakvai, Mohammed Safiullah'

_publ_section_title
;
 Anticorrosive performance of thiophene-based inhibitor-reinforced PVB
 coating on mild steel: an inclusive approach to the structural advantage
 of corrosion inhibitors
;
_journal_issue 47
_journal_name_full 'New Journal of Chemistry'
_journal_page_first 19900
_journal_page_last 19911
_journal_paper_doi 10.1039/D4NJ03239J
_journal_volume 48
_journal_year 2024
_chemical_formula_moiety 'C11 H8 O S2'
_chemical_formula_sum 'C11 H8 O S2'
_chemical_formula_weight 220.318
_space_group_crystal_system monoclinic
_space_group_IT_number 14
_space_group_name_Hall '-P 2yn'
_space_group_name_H-M_alt 'P 1 21/n 1'
_symmetry_Int_Tables_number 14
_atom_sites_solution_primary dual
_audit_creation_date 2023-06-14
_audit_creation_method
;
Olex2 1.5
(compiled 2023.03.06 svn.rbb2c1857 for OlexSys, GUI svn.r6748)
;
_audit_update_record
;
2023-06-19 deposited with the CCDC.	2024-11-01 downloaded from the CCDC.
;
_cell_angle_alpha 90
_cell_angle_beta 103.459(5)
_cell_angle_gamma 90
_cell_formula_units_Z 4
_cell_length_a 6.0042(9)
_cell_length_b 20.645(3)
_cell_length_c 8.6691(13)
_cell_measurement_reflns_used 9922
_cell_measurement_temperature 300.00
_cell_measurement_theta_max 28.21
_cell_measurement_theta_min 2.61
_cell_volume 1045.1(3)
_computing_cell_refinement 'SAINT V8.40B (?, 2016)'
_computing_data_reduction 'SAINT V8.40B (?, 2016)'
_computing_molecular_graphics 'Olex2 1.5 (Dolomanov et al., 2009)'
_computing_publication_material 'Olex2 1.5 (Dolomanov et al., 2009)'
_computing_structure_refinement 'olex2.refine 1.5 (Bourhis et al., 2015)'
_computing_structure_solution 'SHELXT 2018/2 (Sheldrick, 2018)'
_diffrn_ambient_temperature 300.00
_diffrn_measured_fraction_theta_full 0.9952
_diffrn_measured_fraction_theta_max 0.9934
_diffrn_measurement_device_type 'Bruker APEX-II CCD'
_diffrn_measurement_method '\f and \w scans'
_diffrn_radiation_type 'Mo K\a'
_diffrn_radiation_wavelength 0.71073
_diffrn_reflns_av_R_equivalents 0.0438
_diffrn_reflns_av_unetI/netI 0.0231
_diffrn_reflns_Laue_measured_fraction_full 0.9952
_diffrn_reflns_Laue_measured_fraction_max 0.9934
_diffrn_reflns_limit_h_max 7
_diffrn_reflns_limit_h_min -7
_diffrn_reflns_limit_k_max 27
_diffrn_reflns_limit_k_min -27
_diffrn_reflns_limit_l_max 11
_diffrn_reflns_limit_l_min -11
_diffrn_reflns_number 30780
_diffrn_reflns_point_group_measured_fraction_full 0.9952
_diffrn_reflns_point_group_measured_fraction_max 0.9934
_diffrn_reflns_theta_full 25.2417
_diffrn_reflns_theta_max 28.28
_diffrn_reflns_theta_min 2.61
_diffrn_source_current 1.4
_diffrn_source_power 0.07
_diffrn_source_voltage 50.0
_diffrn_standards_number 0
_exptl_absorpt_coefficient_mu 0.470
_exptl_absorpt_correction_T_max 0.7457
_exptl_absorpt_correction_T_min 0.6406
_exptl_absorpt_correction_type none
_exptl_absorpt_process_details
;
SADABS-2016/2 (Bruker,2016/2) was used for absorption correction.
wR2(int) was 0.1500 before and 0.0611 after correction.
The Ratio of minimum to maximum transmission is 0.8591.
The \l/2 correction factor is Not present.
;
_exptl_crystal_colour gold
_exptl_crystal_density_diffrn 1.400
_exptl_crystal_description block
_exptl_crystal_F_000 457.196
_exptl_crystal_size_max 0.25
_exptl_crystal_size_mid 0.14
_exptl_crystal_size_min 0.1
_refine_diff_density_max 0.5757
_refine_diff_density_min -0.2703
_refine_diff_density_rms 0.0573
_refine_ls_d_res_high 0.7502
_refine_ls_d_res_low 7.8053
_refine_ls_goodness_of_fit_ref 1.1054
_refine_ls_hydrogen_treatment constr
_refine_ls_matrix_type full
_refine_ls_number_constraints 29
_refine_ls_number_parameters 149
_refine_ls_number_reflns 2574
_refine_ls_number_restraints 26
_refine_ls_restrained_S_all 1.0995
_refine_ls_R_factor_all 0.0661
_refine_ls_R_factor_gt 0.0466
_refine_ls_shift/su_max -0.0011
_refine_ls_shift/su_mean 0.0001
_refine_ls_structure_factor_coef Fsqd
_refine_ls_weighting_details 'w=1/[\s^2^(Fo^2^)+(0.0433P)^2^+0.5550P] where P=(Fo^2^+2Fc^2^)/3'
_refine_ls_weighting_scheme calc
_refine_ls_wR_factor_gt 0.1070
_refine_ls_wR_factor_ref 0.1259
_reflns_Friedel_coverage 0.0
_reflns_limit_h_max 5
_reflns_limit_h_min -7
_reflns_limit_k_max 27
_reflns_limit_k_min 0
_reflns_limit_l_max 11
_reflns_limit_l_min -5
_reflns_number_gt 1973
_reflns_number_total 2574
_reflns_threshold_expression I>=2u(I)
_cod_data_source_file d4nj03239j2.cif
_cod_data_source_block THIO_CHO_031122_0m
_cod_depositor_comments 'Adding full bibliography for 7063517.cif.'
_cod_database_code 7063517
_olex2_refinement_description
;
1. Fixed Uiso
 At 1.2 times of:
  All C(H) groups, All C(H,H) groups
2. Restrained distances
 S002-C00A \\sim S0-C1
 with sigma of 0.02
 S002-C00E \\sim S0-C00f
 with sigma of 0.02
 C003-C00A \\sim C0-C1
 with sigma of 0.02
 C003-C00D \\sim C0-C2
 with sigma of 0.02
 C00A-C00C \\sim C1-C00C
 with sigma of 0.02
 C00D-C00E \\sim C2-C00f
 with sigma of 0.02
 S002-C003 \\sim S0-C0
 with sigma of 0.04
 S002-C00C \\sim S0-C00C
 with sigma of 0.04
 S002-C00D \\sim S0-C2
 with sigma of 0.04
 C003-C00C \\sim C0-C00C
 with sigma of 0.04
 C003-C00E \\sim C0-C00f
 with sigma of 0.04
 C00A-C00D \\sim C1-C2
 with sigma of 0.04
 C00A-C00E \\sim C1-C00f
 with sigma of 0.04
3. Uiso/Uaniso restraints and constraints
Uanis(C003) = Uanis(C0)
Uanis(C00D) = Uanis(C2)
Uanis(C00f) = Uanis(C00E)
Uanis(S0) = Uanis(S002)
4. Others
 Sof(C1)=Sof(C0)=Sof(C2)=Sof(C00f)=Sof(S0)=Sof(H00a)=Sof(H0a)=Sof(H0b)=Sof(H2)=
 Sof(H00f)=Sof(H0)=Sof(H00a)=Sof(H0)=Sof(H0b)=Sof(H2)=Sof(H00f)=Sof(H0)=1-
 FVAR(1)
 Sof(C00A)=Sof(C003)=Sof(C00D)=Sof(C00E)=Sof(S002)=Sof(H003)=Sof(H00C)=
 Sof(H00D)=Sof(H00E)=Sof(H003)=Sof(H00C)=Sof(H00D)=Sof(H00E)=Sof(H003)=FVAR(1)
5.a Aromatic/amide H refined with riding coordinates:
 C007(H007), C008(H008), C009(H009), C00B(H00B), C00C(H00C), C00C(H00a),
 C00D(H00D), C00E(H00E), C2(H2), C00f(H00f)
5.b Aromatic/amide H refined as free rotating group:
 C003(H003), C0(H0)
;
_olex2_submission_special_instructions 'No special instructions were received'

loop_
_space_group_symop_id
_space_group_symop_operation_xyz
1 x,y,z
2 -x+1/2,y+1/2,-z+1/2
3 -x,-y,-z
4 x-1/2,-y-1/2,z-1/2

loop_
_atom_site_label
_atom_site_type_symbol
_atom_site_fract_x
_atom_site_fract_y
_atom_site_fract_z
_atom_site_U_iso_or_equiv
_atom_site_adp_type
_atom_site_occupancy
_atom_site_refinement_flags_posn
_atom_site_refinement_flags_occupancy
_atom_site_disorder_group
S001 S 0.64488(9) 0.51813(3) 0.82776(7) 0.0534(2) Uani 1.000000 . . .
S002 S 0.5205(2) 0.31280(8) 0.3514(2) 0.0610(4) Uani 0.679(2) D P 1
C003 C 0.2156(12) 0.3124(3) 0.4976(8) 0.074(2) Uani 0.679(2) D P 1
O004 O 0.6948(5) 0.63001(10) 1.0688(3) 0.0949(7) Uani 1.000000 . . .
C005 C 0.7932(4) 0.48093(10) 0.7037(2) 0.0485(5) Uani 1.000000 . . .
C006 C 0.8632(4) 0.57272(10) 0.8907(2) 0.0488(5) Uani 1.000000 . . .
C007 C 0.9991(4) 0.51048(12) 0.7130(3) 0.0563(6) Uani 1.000000 . . .
C008 C 1.0387(4) 0.56217(12) 0.8187(3) 0.0551(5) Uani 1.000000 . . .
C009 C 0.7023(4) 0.42641(11) 0.6028(3) 0.0550(5) Uani 1.000000 . . .
C00A C 0.4203(16) 0.3419(6) 0.4949(12) 0.059(3) Uani 0.679(2) D P 1
C00B C 0.8525(5) 0.62218(12) 1.0065(3) 0.0684(7) Uani 1.000000 . . .
C00C C 0.5149(4) 0.39487(11) 0.6066(3) 0.0565(6) Uani 1.000000 D . .
C00D C 0.1492(15) 0.2617(4) 0.3921(10) 0.0739(18) Uani 0.679(2) D P 1
C00E C 0.2974(10) 0.2582(3) 0.2972(9) 0.0610(15) Uani 0.679(2) D P 1
C1 C 0.407(4) 0.3410(11) 0.510(3) 0.045(5) Uani 0.321(2) D P 2
C0 C 0.476(3) 0.3144(9) 0.375(2) 0.074(2) Uani 0.321(2) D P 2
C2 C 0.346(3) 0.2646(10) 0.295(3) 0.0739(18) Uani 0.321(2) D P 2
C00f C 0.177(4) 0.2546(9) 0.365(2) 0.0610(15) Uani 0.321(2) D P 2
S0 S 0.1861(7) 0.30480(17) 0.5281(4) 0.0610(4) Uani 0.321(2) D P 2
H007 H 1.1027(4) 0.49736(12) 0.6545(3) 0.0676(7) Uiso 1.000000 R . .
H008 H 1.1715(4) 0.58700(12) 0.8383(3) 0.0661(6) Uiso 1.000000 R . .
H009 H 0.7838(4) 0.41286(11) 0.5296(3) 0.0660(6) Uiso 1.000000 R . .
H00B H 0.9767(5) 0.65013(12) 1.0352(3) 0.0821(8) Uiso 1.000000 R . .
H00C H 0.4367(4) 0.40625(11) 0.6835(3) 0.0678(7) Uiso 0.679(2) R P 1
H00a H 0.4395(4) 0.40917(11) 0.6827(3) 0.0678(7) Uiso 0.321(2) R P 2
H00D H 0.0238(15) 0.2347(4) 0.3877(10) 0.089(2) Uiso 0.679(2) R P 1
H00E H 0.2815(10) 0.2297(3) 0.2122(9) 0.0732(18) Uiso 0.679(2) R P 1
H2 H 0.373(3) 0.2423(10) 0.208(3) 0.089(2) Uiso 0.321(2) R P 2
H00f H 0.063(4) 0.2237(9) 0.331(2) 0.0732(18) Uiso 0.321(2) R P 2
H003 H 0.1267(12) 0.3257(3) 0.5664(8) 0.088(2) Uiso 0.679(2) G P 1
H0 H 0.603(3) 0.3301(9) 0.343(2) 0.088(2) Uiso 0.321(2) G P 2

loop_
_atom_site_aniso_label
_atom_site_aniso_U_11
_atom_site_aniso_U_22
_atom_site_aniso_U_33
_atom_site_aniso_U_12
_atom_site_aniso_U_13
_atom_site_aniso_U_23
S001 0.0459(3) 0.0560(3) 0.0599(4) 0.0007(2) 0.0160(2) -0.0005(3)
S002 0.0651(7) 0.0592(5) 0.0598(7) -0.0036(5) 0.0168(6) -0.0056(5)
C003 0.088(4) 0.078(3) 0.066(3) -0.008(2) 0.041(3) 0.006(2)
O004 0.139(2) 0.0766(13) 0.0861(15) 0.0165(13) 0.0598(15) -0.0097(11)
C005 0.0523(12) 0.0489(11) 0.0421(11) 0.0060(9) 0.0061(9) 0.0029(9)
C006 0.0513(12) 0.0489(11) 0.0450(11) 0.0023(9) 0.0083(9) 0.0015(9)
C007 0.0508(12) 0.0670(14) 0.0540(13) 0.0034(10) 0.0181(10) -0.0026(11)
C008 0.0479(12) 0.0603(13) 0.0572(13) -0.0035(10) 0.0127(10) 0.0002(11)
C009 0.0574(13) 0.0555(12) 0.0522(12) 0.0041(10) 0.0130(10) 0.0023(10)
C00A 0.053(5) 0.047(4) 0.066(6) -0.005(3) -0.010(3) 0.012(3)
C00B 0.091(2) 0.0578(14) 0.0571(14) -0.0003(13) 0.0176(14) -0.0062(11)
C00C 0.0573(13) 0.0569(13) 0.0560(13) 0.0059(10) 0.0146(10) 0.0051(10)
C00D 0.058(3) 0.058(3) 0.107(5) -0.006(2) 0.022(3) -0.007(3)
C00E 0.063(4) 0.052(2) 0.062(3) -0.009(2) 0.002(2) -0.010(2)
C1 0.054(9) 0.049(9) 0.043(7) 0.009(6) 0.032(6) -0.001(5)
C0 0.088(4) 0.078(3) 0.066(3) -0.008(2) 0.041(3) 0.006(2)
C2 0.058(3) 0.058(3) 0.107(5) -0.006(2) 0.022(3) -0.007(3)
C00f 0.063(4) 0.052(2) 0.062(3) -0.009(2) 0.002(2) -0.010(2)
S0 0.0651(7) 0.0592(5) 0.0598(7) -0.0036(5) 0.0168(6) -0.0056(5)

loop_
_atom_type_symbol
_atom_type_scat_dispersion_real
_atom_type_scat_dispersion_imag
_atom_type_scat_Cromer_Mann_a1
_atom_type_scat_Cromer_Mann_a2
_atom_type_scat_Cromer_Mann_a3
_atom_type_scat_Cromer_Mann_a4
_atom_type_scat_Cromer_Mann_b1
_atom_type_scat_Cromer_Mann_b2
_atom_type_scat_Cromer_Mann_b3
_atom_type_scat_Cromer_Mann_b4
_atom_type_scat_Cromer_Mann_c
_atom_type_scat_source
_atom_type_scat_dispersion_source
C 0.00347 0.00161 2.31000 1.02000 1.58860 0.86500 20.84390 10.20750 0.56870 51.65120 0.21560 'International Tables Volume C Table 6.1.1.4 (pp. 500-502)' 'Henke, Gullikson and Davis, At. Data and Nucl. Data Tables, 1993, 54, 2'
H 0.00000 0.00000 0.49300 0.32291 0.14019 0.04081 10.51090 26.12570 3.14236 57.79970 0.00304 'International Tables Volume C Table 6.1.1.4 (pp. 500-502)' 'Henke, Gullikson and Davis, At. Data and Nucl. Data Tables, 1993, 54, 2'
O 0.01158 0.00611 3.04850 2.28680 1.54630 0.86700 13.27710 5.70110 0.32390 32.90890 0.25080 'International Tables Volume C Table 6.1.1.4 (pp. 500-502)' 'Henke, Gullikson and Davis, At. Data and Nucl. Data Tables, 1993, 54, 2'
S 0.12424 0.12443 6.90530 5.20340 1.43790 1.58630 1.46790 22.21510 0.25360 56.17200 0.86690 'International Tables Volume C Table 6.1.1.4 (pp. 500-502)' 'Henke, Gullikson and Davis, At. Data and Nucl. Data Tables, 1993, 54, 2'

loop_
_geom_angle_atom_site_label_1
_geom_angle_atom_site_label_2
_geom_angle_atom_site_label_3
_geom_angle
_geom_angle_site_symmetry_1
_geom_angle_site_symmetry_3
_geom_angle_publ_flag
C006 S001 C005 91.34(10) . . ?
C00E S002 C00A 92.8(4) . . ?
C00D C003 C00A 116.4(7) . . ?
H003 C003 C00A 121.8(5) . . ?
H003 C003 C00D 121.8(5) . . ?
C007 C005 S001 110.84(16) . . ?
C009 C005 S001 122.94(18) . . ?
C009 C005 C007 126.2(2) . . ?
C008 C006 S001 111.36(17) . . ?
C00B C006 S001 122.01(19) . . ?
C00B C006 C008 126.6(2) . . ?
C008 C007 C005 113.3(2) . . ?
H007 C007 C005 123.35(13) . . ?
H007 C007 C008 123.35(13) . . ?
C007 C008 C006 113.1(2) . . ?
H008 C008 C006 123.43(14) . . ?
H008 C008 C007 123.43(13) . . ?
C00C C009 C005 125.2(2) . . ?
H009 C009 C005 117.42(13) . . ?
H009 C009 C00C 117.42(15) . . ?
C003 C00A S002 109.9(6) . . ?
C00C C00A S002 128.4(6) . . ?
C00C C00A C003 121.6(7) . . ?
C006 C00B O004 125.0(3) . . ?
H00B C00B O004 117.50(17) . . ?
H00B C00B C006 117.50(16) . . ?
C00A C00C C009 123.5(4) . . ?
C1 C00C C009 129.8(7) . . ?
C1 C00C C00A 6.7(10) . . ?
H00C C00C C009 118.27(15) . . ?
H00C C00C C00A 118.3(4) . . ?
H00C C00C C1 111.8(6) . . ?
H00a C00C C009 115.08(15) . . ?
H00a C00C C00A 121.4(4) . . ?
H00a C00C C1 115.1(6) . . ?
H00a C00C H00C 3.9 . . ?
C00E C00D C003 108.3(8) . . ?
H00D C00D C003 125.9(5) . . ?
H00D C00D C00E 125.9(5) . . ?
C00D C00E S002 112.3(7) . . ?
H00E C00E S002 123.9(3) . . ?
H00E C00E C00D 123.9(5) . . ?
C0 C1 C00C 125.7(15) . . ?
S0 C1 C00C 126.1(10) . . ?
S0 C1 C0 108.1(13) . . ?
C2 C0 C1 117.1(17) . . ?
H0 C0 C1 121.5(10) . . ?
H0 C0 C2 121.5(12) . . ?
C00f C2 C0 107(2) . . ?
H2 C2 C0 126.4(12) . . ?
H2 C2 C00f 126.4(12) . . ?
S0 C00f C2 113.3(17) . . ?
H00f C00f C2 123.3(12) . . ?
H00f C00f S0 123.3(8) . . ?
C00f S0 C1 94.2(10) . . ?

loop_
_geom_bond_atom_site_label_1
_geom_bond_atom_site_label_2
_geom_bond_distance
_geom_bond_site_symmetry_2
_geom_bond_publ_flag
S001 C005 1.728(2) . ?
S001 C006 1.719(2) . ?
S002 C00A 1.619(9) . ?
S002 C00E 1.730(4) . ?
C003 C00A 1.377(11) . ?
C003 C00D 1.386(10) . ?
C003 H003 0.9300 . ?
O004 C00B 1.205(3) . ?
C005 C007 1.364(3) . ?
C005 C009 1.452(3) . ?
C006 C008 1.361(3) . ?
C006 C00B 1.444(3) . ?
C007 C008 1.391(3) . ?
C007 H007 0.9300 . ?
C008 H008 0.9300 . ?
C009 C00C 1.307(3) . ?
C009 H009 0.9300 . ?
C00A C00C 1.483(9) . ?
C00B H00B 0.9300 . ?
C00C C1 1.450(19) . ?
C00C H00C 0.9300 . ?
C00C H00a 0.9300 . ?
C00D C00E 1.347(8) . ?
C00D H00D 0.9300 . ?
C00E H00E 0.9300 . ?
C1 C0 1.443(19) . ?
C1 S0 1.558(19) . ?
C0 C2 1.38(2) . ?
C0 H0 0.9300 . ?
C2 C00f 1.315(19) . ?
C2 H2 0.9300 . ?
C00f S0 1.744(15) . ?
C00f H00f 0.9300 . ?

loop_
_geom_torsion_atom_site_label_1
_geom_torsion_atom_site_label_2
_geom_torsion_atom_site_label_3
_geom_torsion_atom_site_label_4
_geom_torsion
_geom_torsion_site_symmetry_1
_geom_torsion_site_symmetry_2
_geom_torsion_site_symmetry_3
_geom_torsion_site_symmetry_4
_geom_torsion_publ_flag
S001 C005 C007 C008 0.27(17) . . . . ?
S001 C005 C009 C00C -8.2(2) . . . . ?
S001 C006 C008 C007 0.05(18) . . . . ?
S001 C006 C00B O004 0.0(2) . . . . ?
S002 C00A C003 C00D 5.7(10) . . . . ?
S002 C00A C00C C009 -0.1(13) . . . . ?
S002 C00A C00C C1 -163(5) . . . . ?
S002 C00E C00D C003 4.5(6) . . . . ?
C003 C00A C00C C009 -176.4(7) . . . . ?
C003 C00A C00C C1 21(6) . . . . ?
O004 C00B C006 C008 -179.5(3) . . . . ?
C005 C007 C008 C006 -0.2(2) . . . . ?
C005 C009 C00C C00A 176.2(6) . . . . ?
C005 C009 C00C C1 178.7(14) . . . . ?
C009 C00C C1 C0 -6.6(10) . . . . ?
C009 C00C C1 S0 177.7(14) . . . . ?
C00A C00C C1 C0 12(14) . . . . ?
C00A C00C C1 S0 -164(12) . . . . ?
C00C C1 C0 C2 -178(2) . . . . ?
C00C C1 S0 C00f 177(2) . . . . ?
C1 C0 C2 C00f 2(2) . . . . ?
C0 C2 C00f S0 -1(2) . . . . ?

loop_
_restr_equal_distance_atom_site_label_1
_restr_equal_distance_atom_site_label_2
_restr_equal_distance_site_symmetry_2
_restr_equal_distance_class_id
S002 C003 1 7
S002 C00A 1 1
S002 C00C 1 8
S002 C00D 1 9
S002 C00E 1 2
C003 C00A 1 3
C003 C00C 1 10
C003 C00D 1 4
C003 C00E 1 11
C00A C00C 1 5
C00A C00D 1 12
C00A C00E 1 13
C00D C00E 1 6
C1 C00C 1 5
C1 C2 1 12
C1 C00f 1 13
C0 C00C 1 10
C0 C1 1 3
C0 C2 1 4
C0 C00f 1 11
C2 C00f 1 6
S0 C00C 1 8
S0 C1 1 1
S0 C0 1 7
S0 C2 1 9
S0 C00f 1 2

loop_
_restr_equal_distance_class_class_id
_restr_equal_distance_class_target_weight_param
_restr_equal_distance_class_average
_restr_equal_distance_class_esd
_restr_equal_distance_class_diff_max
1 0.0200 1.5883 0.0302 0.0302
2 0.0200 1.7370 0.0069 0.0069
3 0.0200 1.4101 0.0329 0.0329
4 0.0200 1.3805 0.0050 0.0050
5 0.0200 1.4668 0.0163 0.0163
6 0.0200 1.3310 0.0163 0.0163
7 0.0400 2.4436 0.0132 0.0132
8 0.0400 2.7376 0.0557 0.0557
9 0.0400 2.5652 0.0012 0.0012
10 0.0400 2.5360 0.0391 0.0391
11 0.0400 2.1906 0.0244 0.0244
12 0.0400 2.3763 0.0283 0.0283
13 0.0400 2.4240 0.0013 0.0013
